data_4069160
loop_
_publ_author_name
'Axtell, Alex T.'
'Klosin, Jerzy'
'Whiteker, Gregory T.'
'Cobley, Christopher J.'
'Fox, Martin E.'
'Jackson, Mark'
'Abboud, Khalil A.'

_publ_section_title
;
 Bridging Group Effects in Chelating Bis(2,5-diphenylphospholane) Ligands
 for Rhodium-Catalyzed Asymmetric Hydroformylation
;
_journal_issue 10
_journal_name_full Organometallics
_journal_page_first 2993
_journal_paper_doi 10.1021/om9000583
_journal_volume 28
_journal_year 2009
_chemical_formula_sum 'C45 H43 N2 O2 P2 Rh'
_chemical_formula_weight 808.66
_chemical_name_systematic
;

 ?

;
_space_group_IT_number 19
_symmetry_cell_setting orthorhombic
_symmetry_space_group_name_Hall 'P 2ac 2ab'
_symmetry_space_group_name_H-M 'P 21 21 21'
_atom_sites_solution_hydrogens geom
_atom_sites_solution_primary direct
_atom_sites_solution_secondary difmap
_audit_creation_method SHELXL-97
_cell_angle_alpha 90.00
_cell_angle_beta 90.00
_cell_angle_gamma 90.00
_cell_formula_units_Z 4
_cell_length_a 13.6719(11)
_cell_length_b 15.5546(13)
_cell_length_c 17.9798(15)
_cell_measurement_reflns_used 240
_cell_measurement_temperature 173(2)
_cell_measurement_theta_max 28.0
_cell_measurement_theta_min 2.0
_cell_volume 3823.6(5)
_computing_cell_refinement 'Bruker SMART v5.624 & SAINT 6.36a (Bruker 1998)'
_computing_data_collection 'Bruker SMART v5.624 (Bruker 1998)'
_computing_data_reduction 'Bruker SHELXTL v6.14 (Bruker 2000)'
_computing_molecular_graphics 'Bruker SHELXTL v6.14'
_computing_publication_material 'Bruker SHELXTL v6.14'
_computing_structure_refinement 'Bruker SHELXTL v6.14'
_computing_structure_solution 'Bruker SHELXTL v6.14'
_diffrn_ambient_temperature 173(2)
_diffrn_measured_fraction_theta_full 0.996
_diffrn_measured_fraction_theta_max 0.996
_diffrn_measurement_device_type 'SMART CCD area detector'
_diffrn_measurement_method '\w scans'
_diffrn_radiation_monochromator graphite
_diffrn_radiation_source 'fine-focus sealed tube'
_diffrn_radiation_type MoK\a
_diffrn_radiation_wavelength 0.71073
_diffrn_reflns_av_R_equivalents 0.0409
_diffrn_reflns_av_sigmaI/netI 0.0333
_diffrn_reflns_limit_h_max 15
_diffrn_reflns_limit_h_min -17
_diffrn_reflns_limit_k_max 20
_diffrn_reflns_limit_k_min -17
_diffrn_reflns_limit_l_max 23
_diffrn_reflns_limit_l_min -22
_diffrn_reflns_number 24996
_diffrn_reflns_theta_full 27.50
_diffrn_reflns_theta_max 27.50
_diffrn_reflns_theta_min 1.73
_diffrn_standards_decay_% '< 1'
_diffrn_standards_number 0
_exptl_absorpt_coefficient_mu 0.571
_exptl_absorpt_correction_T_max 0.9460
_exptl_absorpt_correction_T_min 0.9187
_exptl_absorpt_correction_type integration
_exptl_absorpt_process_details 'based on measured indexed crystal faces, Bruker SHELXTL  v6.12 (Bruker 1998)'
_exptl_crystal_colour red
_exptl_crystal_density_diffrn 1.405
_exptl_crystal_density_meas 0
_exptl_crystal_density_method 'not measured'
_exptl_crystal_description prisms
_exptl_crystal_F_000 1672
_exptl_crystal_size_max 0.17
_exptl_crystal_size_mid 0.15
_exptl_crystal_size_min 0.12
_refine_diff_density_max 0.559
_refine_diff_density_min -0.498
_refine_diff_density_rms 0.064
_refine_ls_abs_structure_details 'Flack H D (1983), Acta Cryst. A39, 876-881'
_refine_ls_abs_structure_Flack 0.02(2)
_refine_ls_extinction_method none
_refine_ls_goodness_of_fit_ref 1.217
_refine_ls_hydrogen_treatment constr
_refine_ls_matrix_type full
_refine_ls_number_parameters 471
_refine_ls_number_reflns 8687
_refine_ls_number_restraints 0
_refine_ls_restrained_S_all 1.217
_refine_ls_R_factor_all 0.0379
_refine_ls_R_factor_gt 0.0354
_refine_ls_shift/su_max 0.001
_refine_ls_shift/su_mean 0.000
_refine_ls_structure_factor_coef Fsqd
_refine_ls_weighting_details 'calc w=1/[\s^2^(Fo^2^)+(0.0169P)^2^+3.3326P] where P=(Fo^2^+2Fc^2^)/3'
_refine_ls_weighting_scheme calc
_refine_ls_wR_factor_gt 0.0745
_refine_ls_wR_factor_ref 0.0754
_reflns_number_gt 8377
_reflns_number_total 8687
_reflns_threshold_expression I>2\s(I)
_cod_data_source_file om9000583_si_001.cif
_cod_data_source_block '[(S,S)-Ph-Quinoxaline]Rh(acac)'
_cod_depositor_comments
;
The following automatic conversions were performed:

'_symmetry_cell_setting' value 'Orthorhombic' changed to
'orthorhombic' according to
/home/saulius/struct/CIF-dictionaries/cif_core.dic dictionary named
'cif_core.dic' version 2.4.2 from 2011-04-26.

Automatic conversion script
Id: cif_fix_values 1715 2011-07-08 13:25:40Z adriana 
;
_cod_original_sg_symbol_H-M P212121
_cod_database_code 4069160

loop_
_symmetry_equiv_pos_as_xyz
'x, y, z'
'-x+1/2, -y, z+1/2'
'-x, y+1/2, -z+1/2'
'x+1/2, -y+1/2, -z'

loop_
_atom_site_label
_atom_site_type_symbol
_atom_site_fract_x
_atom_site_fract_y
_atom_site_fract_z
_atom_site_U_iso_or_equiv
_atom_site_adp_type
_atom_site_occupancy
_atom_site_symmetry_multiplicity
_atom_site_calc_flag
_atom_site_refinement_flags
Rh Rh 0.605593(17) 0.511676(13) 0.353734(12) 0.01980(6) Uani 1 1 d .
P1 P 0.67218(5) 0.51190(5) 0.24332(4) 0.01891(14) Uani 1 1 d .
P2 P 0.61514(6) 0.37223(4) 0.35096(4) 0.02022(14) Uani 1 1 d .
O1 O 0.58804(16) 0.64486(13) 0.35842(13) 0.0273(5) Uani 1 1 d .
O2 O 0.54664(16) 0.50044(15) 0.45950(11) 0.0309(5) Uani 1 1 d .
N1 N 0.71133(18) 0.38476(16) 0.13979(15) 0.0234(5) Uani 1 1 d .
N2 N 0.66073(19) 0.25210(17) 0.24190(14) 0.0233(5) Uani 1 1 d .
C1 C 0.6139(2) 0.57686(17) 0.16759(15) 0.0228(6) Uani 1 1 d .
H1A H 0.5992 0.6338 0.1909 0.027 Uiso 1 1 calc R
C2 C 0.6943(3) 0.5954(2) 0.11079(18) 0.0287(7) Uani 1 1 d .
H2A H 0.7073 0.5440 0.0799 0.034 Uiso 1 1 calc R
H2B H 0.6751 0.6435 0.0778 0.034 Uiso 1 1 calc R
C3 C 0.7845(2) 0.6193(2) 0.15620(19) 0.0313(7) Uani 1 1 d .
H3A H 0.7756 0.6767 0.1791 0.038 Uiso 1 1 calc R
H3B H 0.8429 0.6214 0.1236 0.038 Uiso 1 1 calc R
C4 C 0.7986(2) 0.5507(2) 0.21724(16) 0.0231(6) Uani 1 1 d .
H4A H 0.8324 0.5010 0.1931 0.028 Uiso 1 1 calc R
C5 C 0.6801(2) 0.3982(2) 0.20868(14) 0.0197(6) Uani 1 1 d .
C6 C 0.6557(2) 0.33480(19) 0.25894(16) 0.0204(6) Uani 1 1 d .
C7 C 0.6965(2) 0.3225(2) 0.42405(17) 0.0258(7) Uani 1 1 d .
H7A H 0.7027 0.3665 0.4643 0.031 Uiso 1 1 calc R
C8 C 0.6374(3) 0.2479(3) 0.4581(2) 0.0356(8) Uani 1 1 d .
H8A H 0.6481 0.1944 0.4293 0.043 Uiso 1 1 calc R
H8B H 0.6578 0.2377 0.5102 0.043 Uiso 1 1 calc R
C9 C 0.5303(3) 0.2738(2) 0.4551(2) 0.0349(8) Uani 1 1 d .
H9A H 0.5176 0.3228 0.4889 0.042 Uiso 1 1 calc R
H9B H 0.4879 0.2251 0.4699 0.042 Uiso 1 1 calc R
C10 C 0.5105(2) 0.2995(2) 0.37410(17) 0.0251(7) Uani 1 1 d .
H10A H 0.5202 0.2463 0.3438 0.030 Uiso 1 1 calc R
C11 C 0.5171(2) 0.54496(18) 0.13885(17) 0.0233(6) Uani 1 1 d .
C12 C 0.5040(2) 0.5147(2) 0.06690(16) 0.0291(6) Uani 1 1 d .
H12A H 0.5588 0.5093 0.0348 0.035 Uiso 1 1 calc R
C13 C 0.4115(2) 0.4923(2) 0.04140(17) 0.0348(7) Uani 1 1 d .
H13A H 0.4037 0.4725 -0.0082 0.042 Uiso 1 1 calc R
C14 C 0.3314(2) 0.4984(2) 0.08683(18) 0.0325(7) Uani 1 1 d .
H14A H 0.2684 0.4830 0.0690 0.039 Uiso 1 1 calc R
C15 C 0.3435(2) 0.5272(2) 0.15916(19) 0.0355(8) Uani 1 1 d .
H15A H 0.2884 0.5313 0.1912 0.043 Uiso 1 1 calc R
C16 C 0.4353(3) 0.5500(2) 0.18498(18) 0.0326(7) Uani 1 1 d .
H16A H 0.4427 0.5693 0.2348 0.039 Uiso 1 1 calc R
C17 C 0.8656(2) 0.5819(2) 0.27825(17) 0.0252(7) Uani 1 1 d .
C18 C 0.9617(2) 0.5529(2) 0.28085(18) 0.0305(7) Uani 1 1 d .
H18A H 0.9821 0.5082 0.2484 0.037 Uiso 1 1 calc R
C19 C 1.0284(3) 0.5890(3) 0.3306(2) 0.0396(9) Uani 1 1 d .
H19A H 1.0942 0.5692 0.3310 0.048 Uiso 1 1 calc R
C20 C 1.0009(3) 0.6517(3) 0.3783(2) 0.0431(10) Uani 1 1 d .
H20A H 1.0467 0.6759 0.4120 0.052 Uiso 1 1 calc R
C21 C 0.9039(3) 0.6805(3) 0.3773(2) 0.0497(10) Uani 1 1 d .
H21A H 0.8837 0.7246 0.4106 0.060 Uiso 1 1 calc R
C22 C 0.8378(3) 0.6451(3) 0.3284(2) 0.0416(9) Uani 1 1 d .
H22A H 0.7719 0.6644 0.3289 0.050 Uiso 1 1 calc R
C23 C 0.7988(2) 0.3045(2) 0.39809(16) 0.0261(7) Uani 1 1 d .
C24 C 0.8677(3) 0.3700(3) 0.3986(2) 0.0368(9) Uani 1 1 d .
H24A H 0.8492 0.4255 0.4155 0.044 Uiso 1 1 calc R
C25 C 0.9624(3) 0.3561(3) 0.3750(2) 0.0455(11) Uani 1 1 d .
H25A H 1.0086 0.4017 0.3767 0.055 Uiso 1 1 calc R
C26 C 0.9904(3) 0.2768(3) 0.3490(3) 0.0478(10) Uani 1 1 d .
H26A H 1.0555 0.2674 0.3323 0.057 Uiso 1 1 calc R
C27 C 0.9231(3) 0.2109(3) 0.3475(2) 0.0459(10) Uani 1 1 d .
H27A H 0.9416 0.1560 0.3292 0.055 Uiso 1 1 calc R
C28 C 0.8280(3) 0.2244(2) 0.3724(2) 0.0386(9) Uani 1 1 d .
H28A H 0.7825 0.1782 0.3720 0.046 Uiso 1 1 calc R
C29 C 0.4101(2) 0.33204(18) 0.3554(2) 0.0282(6) Uani 1 1 d .
C30 C 0.3481(3) 0.3693(3) 0.4069(2) 0.0451(10) Uani 1 1 d .
H30A H 0.3688 0.3762 0.4569 0.054 Uiso 1 1 calc R
C31 C 0.2551(3) 0.3967(3) 0.3853(3) 0.0549(13) Uani 1 1 d .
H31A H 0.2132 0.4224 0.4211 0.066 Uiso 1 1 calc R
C32 C 0.2230(3) 0.3872(3) 0.3135(3) 0.0461(10) Uani 1 1 d .
H32A H 0.1598 0.4069 0.2996 0.055 Uiso 1 1 calc R
C33 C 0.2826(3) 0.3493(3) 0.2625(3) 0.0534(11) Uani 1 1 d .
H33A H 0.2610 0.3421 0.2127 0.064 Uiso 1 1 calc R
C34 C 0.3751(3) 0.3213(3) 0.2834(2) 0.0432(9) Uani 1 1 d .
H34A H 0.4155 0.2940 0.2475 0.052 Uiso 1 1 calc R
C35 C 0.5511(2) 0.6857(2) 0.41337(17) 0.0243(6) Uani 1 1 d .
C36 C 0.5209(3) 0.6503(2) 0.48061(18) 0.0277(7) Uani 1 1 d .
H36A H 0.4986 0.6896 0.5174 0.033 Uiso 1 1 calc R
C37 C 0.5199(2) 0.5629(2) 0.49998(17) 0.0295(7) Uani 1 1 d .
C38 C 0.5410(3) 0.7822(2) 0.4036(2) 0.0343(8) Uani 1 1 d .
H38A H 0.6043 0.8066 0.3892 0.051 Uiso 1 1 calc R
H38B H 0.5195 0.8080 0.4506 0.051 Uiso 1 1 calc R
H38C H 0.4926 0.7942 0.3648 0.051 Uiso 1 1 calc R
C39 C 0.4827(3) 0.5379(3) 0.57640(19) 0.0450(10) Uani 1 1 d .
H39A H 0.4281 0.4975 0.5712 0.068 Uiso 1 1 calc R
H39B H 0.4603 0.5895 0.6027 0.068 Uiso 1 1 calc R
H39C H 0.5355 0.5107 0.6047 0.068 Uiso 1 1 calc R
C40 C 0.7447(2) 0.2781(2) 0.04690(18) 0.0290(7) Uani 1 1 d .
H40A H 0.7627 0.3219 0.0127 0.035 Uiso 1 1 calc R
C41 C 0.7462(3) 0.1938(2) 0.02589(19) 0.0332(8) Uani 1 1 d .
H41A H 0.7643 0.1793 -0.0235 0.040 Uiso 1 1 calc R
C42 C 0.7214(3) 0.1284(2) 0.0759(2) 0.0322(8) Uani 1 1 d .
H42A H 0.7230 0.0703 0.0599 0.039 Uiso 1 1 calc R
C43 C 0.6949(2) 0.14688(19) 0.1475(2) 0.0289(6) Uani 1 1 d .
H43A H 0.6795 0.1017 0.1811 0.035 Uiso 1 1 calc R
C44 C 0.6905(2) 0.2338(2) 0.17169(16) 0.0226(6) Uani 1 1 d .
C45 C 0.7160(2) 0.2997(2) 0.12047(17) 0.0236(6) Uani 1 1 d .

loop_
_atom_site_aniso_label
_atom_site_aniso_U_11
_atom_site_aniso_U_22
_atom_site_aniso_U_33
_atom_site_aniso_U_23
_atom_site_aniso_U_13
_atom_site_aniso_U_12
Rh 0.02409(10) 0.01803(9) 0.01728(9) -0.00269(8) 0.00300(9) 0.00021(9)
P1 0.0206(3) 0.0179(3) 0.0182(3) -0.0007(3) 0.0009(2) -0.0009(3)
P2 0.0246(4) 0.0193(3) 0.0168(3) -0.0003(3) 0.0026(4) -0.0009(3)
O1 0.0322(12) 0.0250(10) 0.0247(11) -0.0024(9) 0.0063(10) 0.0011(9)
O2 0.0424(13) 0.0289(13) 0.0213(9) -0.0038(9) 0.0084(9) 0.0014(11)
N1 0.0241(12) 0.0243(12) 0.0216(13) -0.0014(11) 0.0032(11) -0.0023(10)
N2 0.0267(14) 0.0231(13) 0.0200(12) -0.0015(10) 0.0014(10) 0.0016(11)
C1 0.0293(16) 0.0191(13) 0.0199(13) 0.0023(9) -0.0019(12) 0.0008(13)
C2 0.0329(19) 0.0300(17) 0.0231(16) 0.0051(13) -0.0008(14) -0.0067(14)
C3 0.0310(17) 0.0331(17) 0.0297(18) 0.0036(14) 0.0027(14) -0.0087(13)
C4 0.0212(15) 0.0256(15) 0.0226(14) -0.0012(12) 0.0035(11) -0.0031(13)
C5 0.0130(13) 0.0356(16) 0.0105(12) -0.0049(11) -0.0007(10) 0.0059(12)
C6 0.0194(14) 0.0209(14) 0.0208(14) -0.0034(11) -0.0023(11) 0.0026(12)
C7 0.0324(18) 0.0248(16) 0.0202(15) 0.0009(12) -0.0055(13) 0.0008(14)
C8 0.043(2) 0.0358(19) 0.0275(17) 0.0103(15) 0.0000(14) -0.0001(16)
C9 0.043(2) 0.0313(18) 0.0306(18) 0.0066(14) 0.0073(15) -0.0044(15)
C10 0.0294(17) 0.0206(15) 0.0253(16) 0.0013(11) 0.0080(12) -0.0019(13)
C11 0.0274(15) 0.0208(13) 0.0216(14) 0.0026(12) -0.0012(12) -0.0002(11)
C12 0.0304(16) 0.0292(15) 0.0278(14) -0.0021(14) -0.0020(12) -0.0004(15)
C13 0.041(2) 0.0324(17) 0.0307(15) -0.0058(14) -0.0066(13) 0.0011(16)
C14 0.0308(16) 0.0215(17) 0.0451(17) -0.0020(14) -0.0123(13) -0.0021(14)
C15 0.0279(16) 0.0377(19) 0.0410(19) -0.0032(15) 0.0039(14) 0.0006(14)
C16 0.0312(17) 0.041(2) 0.0259(16) -0.0063(15) -0.0024(13) -0.0010(15)
C17 0.0242(16) 0.0267(17) 0.0247(15) -0.0001(12) 0.0037(12) -0.0076(12)
C18 0.0320(18) 0.0313(18) 0.0283(16) -0.0022(14) -0.0023(13) 0.0009(15)
C19 0.0307(19) 0.046(2) 0.042(2) -0.0006(16) -0.0085(15) -0.0003(16)
C20 0.039(2) 0.055(2) 0.035(2) -0.0096(17) -0.0105(16) -0.0140(19)
C21 0.043(2) 0.059(2) 0.047(2) -0.0298(19) 0.0024(19) -0.006(2)
C22 0.0285(19) 0.052(2) 0.045(2) -0.0193(18) 0.0042(15) -0.0042(17)
C23 0.0345(18) 0.0267(16) 0.0170(14) 0.0014(12) -0.0052(12) 0.0051(14)
C24 0.039(2) 0.0318(19) 0.039(2) 0.0017(15) 0.0027(16) 0.0032(15)
C25 0.036(2) 0.043(2) 0.058(3) 0.0129(19) 0.0017(18) -0.0041(18)
C26 0.041(2) 0.054(2) 0.048(2) 0.016(2) 0.007(2) 0.0172(18)
C27 0.050(2) 0.041(2) 0.046(2) -0.009(2) 0.001(2) 0.0182(17)
C28 0.039(2) 0.0329(18) 0.043(2) -0.0077(15) -0.0048(16) 0.0040(16)
C29 0.0287(16) 0.0201(13) 0.0359(16) 0.0018(14) 0.0076(15) -0.0043(12)
C30 0.040(2) 0.046(2) 0.049(2) -0.0187(19) 0.0115(18) -0.0036(18)
C31 0.035(2) 0.049(3) 0.080(3) -0.016(2) 0.024(2) 0.003(2)
C32 0.028(2) 0.033(2) 0.077(3) 0.007(2) 0.005(2) 0.0031(16)
C33 0.044(2) 0.065(3) 0.051(3) 0.012(2) -0.0016(19) 0.010(2)
C34 0.034(2) 0.059(2) 0.0364(19) 0.0038(17) 0.0087(16) 0.0091(18)
C35 0.0218(16) 0.0255(16) 0.0255(15) -0.0048(12) -0.0018(12) 0.0010(13)
C36 0.0334(18) 0.0247(16) 0.0249(16) -0.0104(13) 0.0029(13) 0.0058(14)
C37 0.0267(17) 0.0386(19) 0.0232(15) -0.0026(14) 0.0037(12) 0.0013(15)
C38 0.043(2) 0.0245(17) 0.0356(19) -0.0081(14) 0.0003(16) 0.0062(15)
C39 0.062(3) 0.046(2) 0.0275(17) -0.0011(15) 0.0151(17) 0.0051(19)
C40 0.0295(17) 0.0331(18) 0.0244(16) -0.0017(13) 0.0067(13) 0.0030(14)
C41 0.0342(19) 0.040(2) 0.0255(16) -0.0118(14) 0.0069(14) 0.0027(16)
C42 0.0319(19) 0.0276(17) 0.0371(19) -0.0130(14) 0.0022(15) 0.0051(14)
C43 0.0324(16) 0.0248(14) 0.0296(15) -0.0025(15) 0.0030(16) 0.0015(12)
C44 0.0196(15) 0.0229(15) 0.0254(14) -0.0011(11) -0.0015(11) 0.0030(12)
C45 0.0200(15) 0.0297(17) 0.0210(14) -0.0067(12) 0.0011(11) 0.0015(13)

loop_
_atom_type_symbol
_atom_type_description
_atom_type_scat_dispersion_real
_atom_type_scat_dispersion_imag
_atom_type_scat_source
C C 0.0033 0.0016 'International Tables Vol C Tables 4.2.6.8 and 6.1.1.4'
H H 0.0000 0.0000 'International Tables Vol C Tables 4.2.6.8 and 6.1.1.4'
N N 0.0061 0.0033 'International Tables Vol C Tables 4.2.6.8 and 6.1.1.4'
O O 0.0106 0.0060 'International Tables Vol C Tables 4.2.6.8 and 6.1.1.4'
P P 0.1023 0.0942 'International Tables Vol C Tables 4.2.6.8 and 6.1.1.4'
Rh Rh -1.1178 0.9187 'International Tables Vol C Tables 4.2.6.8 and 6.1.1.4'

loop_
_geom_angle_atom_site_label_1
_geom_angle_atom_site_label_2
_geom_angle_atom_site_label_3
_geom_angle
O2 Rh O1 90.11(9)
O2 Rh P2 87.72(7)
O1 Rh P2 176.68(7)
O2 Rh P1 174.97(7)
O1 Rh P1 94.76(7)
P2 Rh P1 87.46(3)
C1 P1 C5 106.93(12)
C1 P1 C4 92.07(14)
C5 P1 C4 99.56(13)
C1 P1 Rh 118.97(10)
C5 P1 Rh 108.90(9)
C4 P1 Rh 127.39(10)
C6 P2 C10 103.83(14)
C6 P2 C7 108.60(15)
C10 P2 C7 92.75(15)
C6 P2 Rh 110.77(10)
C10 P2 Rh 123.54(10)
C7 P2 Rh 115.36(11)
C35 O1 Rh 124.7(2)
C37 O2 Rh 125.0(2)
C5 N1 C45 113.8(3)
C6 N2 C44 115.8(3)
C11 C1 C2 117.8(2)
C11 C1 P1 116.5(2)
C2 C1 P1 106.4(2)
C11 C1 H1A 105.0
C2 C1 H1A 105.0
P1 C1 H1A 105.0
C3 C2 C1 105.7(3)
C3 C2 H2A 110.6
C1 C2 H2A 110.6
C3 C2 H2B 110.6
C1 C2 H2B 110.6
H2A C2 H2B 108.7
C2 C3 C4 108.3(3)
C2 C3 H3A 110.0
C4 C3 H3A 110.0
C2 C3 H3B 110.0
C4 C3 H3B 110.0
H3A C3 H3B 108.4
C17 C4 C3 111.7(3)
C17 C4 P1 118.5(2)
C3 C4 P1 106.5(2)
C17 C4 H4A 106.5
C3 C4 H4A 106.5
P1 C4 H4A 106.5
N1 C5 C6 125.3(3)
N1 C5 P1 118.5(2)
C6 C5 P1 116.2(2)
N2 C6 C5 122.0(3)
N2 C6 P2 122.1(2)
C5 C6 P2 115.9(2)
C23 C7 C8 118.2(3)
C23 C7 P2 114.1(2)
C8 C7 P2 106.0(2)
C23 C7 H7A 105.9
C8 C7 H7A 105.9
P2 C7 H7A 105.9
C9 C8 C7 107.0(3)
C9 C8 H8A 110.3
C7 C8 H8A 110.3
C9 C8 H8B 110.3
C7 C8 H8B 110.3
H8A C8 H8B 108.6
C8 C9 C10 105.8(3)
C8 C9 H9A 110.6
C10 C9 H9A 110.6
C8 C9 H9B 110.6
C10 C9 H9B 110.6
H9A C9 H9B 108.7
C29 C10 C9 117.5(3)
C29 C10 P2 116.5(2)
C9 C10 P2 103.6(2)
C29 C10 H10A 106.2
C9 C10 H10A 106.2
P2 C10 H10A 106.2
C12 C11 C16 118.0(3)
C12 C11 C1 123.0(3)
C16 C11 C1 118.9(3)
C11 C12 C13 120.7(3)
C11 C12 H12A 119.7
C13 C12 H12A 119.7
C14 C13 C12 120.9(3)
C14 C13 H13A 119.6
C12 C13 H13A 119.6
C13 C14 C15 119.2(3)
C13 C14 H14A 120.4
C15 C14 H14A 120.4
C16 C15 C14 120.3(3)
C16 C15 H15A 119.8
C14 C15 H15A 119.8
C15 C16 C11 120.9(3)
C15 C16 H16A 119.6
C11 C16 H16A 119.6
C22 C17 C18 117.9(3)
C22 C17 C4 122.2(3)
C18 C17 C4 119.6(3)
C17 C18 C19 120.6(3)
C17 C18 H18A 119.7
C19 C18 H18A 119.7
C20 C19 C18 120.9(4)
C20 C19 H19A 119.5
C18 C19 H19A 119.5
C19 C20 C21 119.2(3)
C19 C20 H20A 120.4
C21 C20 H20A 120.4
C22 C21 C20 120.1(4)
C22 C21 H21A 119.9
C20 C21 H21A 119.9
C21 C22 C17 121.2(4)
C21 C22 H22A 119.4
C17 C22 H22A 119.4
C24 C23 C28 117.8(3)
C24 C23 C7 119.6(3)
C28 C23 C7 122.6(3)
C25 C24 C23 121.4(4)
C25 C24 H24A 119.3
C23 C24 H24A 119.3
C26 C25 C24 120.4(4)
C26 C25 H25A 119.8
C24 C25 H25A 119.8
C25 C26 C27 119.2(4)
C25 C26 H26A 120.4
C27 C26 H26A 120.4
C26 C27 C28 120.4(4)
C26 C27 H27A 119.8
C28 C27 H27A 119.8
C23 C28 C27 120.7(4)
C23 C28 H28A 119.6
C27 C28 H28A 119.6
C30 C29 C34 117.6(3)
C30 C29 C10 123.5(3)
C34 C29 C10 118.9(3)
C29 C30 C31 120.0(4)
C29 C30 H30A 120.0
C31 C30 H30A 120.0
C32 C31 C30 121.4(4)
C32 C31 H31A 119.3
C30 C31 H31A 119.3
C33 C32 C31 119.3(4)
C33 C32 H32A 120.4
C31 C32 H32A 120.4
C32 C33 C34 119.9(4)
C32 C33 H33A 120.0
C34 C33 H33A 120.0
C33 C34 C29 121.8(4)
C33 C34 H34A 119.1
C29 C34 H34A 119.1
O1 C35 C36 126.3(3)
O1 C35 C38 116.0(3)
C36 C35 C38 117.7(3)
C35 C36 C37 127.0(3)
C35 C36 H36A 116.5
C37 C36 H36A 116.5
O2 C37 C36 126.7(3)
O2 C37 C39 114.9(3)
C36 C37 C39 118.4(3)
C35 C38 H38A 109.5
C35 C38 H38B 109.5
H38A C38 H38B 109.5
C35 C38 H38C 109.5
H38A C38 H38C 109.5
H38B C38 H38C 109.5
C37 C39 H39A 109.5
C37 C39 H39B 109.5
H39A C39 H39B 109.5
C37 C39 H39C 109.5
H39A C39 H39C 109.5
H39B C39 H39C 109.5
C41 C40 C45 119.3(3)
C41 C40 H40A 120.4
C45 C40 H40A 120.4
C40 C41 C42 121.1(3)
C40 C41 H41A 119.4
C42 C41 H41A 119.4
C43 C42 C41 121.1(3)
C43 C42 H42A 119.5
C41 C42 H42A 119.5
C42 C43 C44 119.9(3)
C42 C43 H43A 120.1
C44 C43 H43A 120.1
N2 C44 C43 119.8(3)
N2 C44 C45 121.7(3)
C43 C44 C45 118.5(3)
N1 C45 C40 118.6(3)
N1 C45 C44 121.4(3)
C40 C45 C44 120.0(3)

loop_
_geom_bond_atom_site_label_1
_geom_bond_atom_site_label_2
_geom_bond_distance
Rh O2 2.0727(19)
Rh O1 2.087(2)
Rh P2 2.1735(7)
Rh P1 2.1840(7)
P1 C1 1.873(3)
P1 C5 1.878(3)
P1 C4 1.890(3)
P2 C6 1.839(3)
P2 C10 1.870(3)
P2 C7 1.888(3)
O1 C35 1.278(4)
O2 C37 1.267(4)
N1 C5 1.327(4)
N1 C45 1.369(4)
N2 C6 1.324(4)
N2 C44 1.357(4)
C1 C11 1.506(4)
C1 C2 1.528(4)
C1 H1A 1.0000
C2 C3 1.525(5)
C2 H2A 0.9900
C2 H2B 0.9900
C3 C4 1.542(4)
C3 H3A 0.9900
C3 H3B 0.9900
C4 C17 1.510(4)
C4 H4A 1.0000
C5 C6 1.379(4)
C7 C23 1.501(5)
C7 C8 1.542(5)
C7 H7A 1.0000
C8 C9 1.520(5)
C8 H8A 0.9900
C8 H8B 0.9900
C9 C10 1.534(5)
C9 H9A 0.9900
C9 H9B 0.9900
C10 C29 1.502(4)
C10 H10A 1.0000
C11 C12 1.388(4)
C11 C16 1.394(4)
C12 C13 1.389(4)
C12 H12A 0.9500
C13 C14 1.369(5)
C13 H13A 0.9500
C14 C15 1.385(5)
C14 H14A 0.9500
C15 C16 1.385(4)
C15 H15A 0.9500
C16 H16A 0.9500
C17 C22 1.387(5)
C17 C18 1.390(5)
C18 C19 1.396(5)
C18 H18A 0.9500
C19 C20 1.352(5)
C19 H19A 0.9500
C20 C21 1.399(6)
C20 H20A 0.9500
C21 C22 1.377(5)
C21 H21A 0.9500
C22 H22A 0.9500
C23 C24 1.387(5)
C23 C28 1.388(5)
C24 C25 1.380(6)
C24 H24A 0.9500
C25 C26 1.374(6)
C25 H25A 0.9500
C26 C27 1.377(6)
C26 H26A 0.9500
C27 C28 1.391(5)
C27 H27A 0.9500
C28 H28A 0.9500
C29 C30 1.382(5)
C29 C34 1.390(5)
C30 C31 1.396(6)
C30 H30A 0.9500
C31 C32 1.371(7)
C31 H31A 0.9500
C32 C33 1.362(6)
C32 H32A 0.9500
C33 C34 1.390(6)
C33 H33A 0.9500
C34 H34A 0.9500
C35 C36 1.391(5)
C35 C38 1.517(5)
C36 C37 1.405(5)
C36 H36A 0.9500
C37 C39 1.516(4)
C38 H38A 0.9800
C38 H38B 0.9800
C38 H38C 0.9800
C39 H39A 0.9800
C39 H39B 0.9800
C39 H39C 0.9800
C40 C41 1.365(5)
C40 C45 1.420(4)
C40 H40A 0.9500
C41 C42 1.399(5)
C41 H41A 0.9500
C42 C43 1.368(5)
C42 H42A 0.9500
C43 C44 1.422(4)
C43 H43A 0.9500
C44 C45 1.422(4)
